data_4110027
loop_
_publ_author_name
'Michael R. Luzung'
'Pablo Maule\'on'
'F. Dean Toste'

_publ_section_title
;
 Gold(I)-Catalyzed [2 + 2]-Cycloaddition of Allenenes
;
_journal_name_full 'Journal of the American Chemical Society'
_journal_page_first 12402
_journal_page_last 12403
_journal_paper_doi 10.1021/ja075412n
_journal_volume 129
_journal_year 2007
_chemical_formula_moiety 'C24 H32 O5 '
_chemical_formula_sum 'C24 H32 O5'
_chemical_formula_weight 400.51
_space_group_IT_number 2
_symmetry_cell_setting triclinic
_symmetry_Int_Tables_number 2
_symmetry_space_group_name_Hall '-P 1'
_symmetry_space_group_name_H-M 'P -1'
_audit_creation_date 'Thu Jul  5 14:00:28 2007'
_audit_creation_method 'by teXsan'
_cell_angle_alpha 99.237(7)
_cell_angle_beta 98.206(6)
_cell_angle_gamma 94.922(6)
_cell_formula_units_Z 2
_cell_length_a 7.597(3)
_cell_length_b 10.378(4)
_cell_length_c 15.152(6)
_cell_measurement_reflns_used 1634
_cell_measurement_temperature 100.2
_cell_measurement_theta_max 20.5
_cell_measurement_theta_min 3.5
_cell_volume 1159.8(8)
_computing_cell_refinement 'Bruker-AXS SAINT v6.40'
_computing_data_collection 'Bruker-AXS SMART v5.054'
_computing_data_reduction 'Bruker-AXS SAINT v6.40'
_computing_publication_material teXsan
_computing_structure_refinement teXsan
_computing_structure_solution SIR97
_diffrn_measured_fraction_theta_full 0.9618
_diffrn_measured_fraction_theta_max 0.9618
_diffrn_measurement_device_type 'Bruker SMART 1000'
_diffrn_measurement_method \w-scans
_diffrn_radiation_type 'Mo K\a'
_diffrn_radiation_wavelength 0.7107
_diffrn_reflns_av_R_equivalents 0.030
_diffrn_reflns_limit_h_max 8
_diffrn_reflns_limit_h_min 0
_diffrn_reflns_limit_k_max 11
_diffrn_reflns_limit_k_min -11
_diffrn_reflns_limit_l_max 16
_diffrn_reflns_limit_l_min -17
_diffrn_reflns_number 7695
_diffrn_reflns_theta_full 23.99
_diffrn_reflns_theta_max 23.99
_diffrn_standards_decay_% 0
_diffrn_standards_interval_count 0
_diffrn_standards_interval_time 0
_diffrn_standards_number 0
_exptl_absorpt_coefficient_mu 0.079
_exptl_absorpt_correction_T_max 0.991
_exptl_absorpt_correction_T_min 0.812
_exptl_absorpt_correction_type empirical
_exptl_absorpt_process_details 'Blessing, 1995'
_exptl_crystal_colour colorless
_exptl_crystal_density_diffrn 1.147
_exptl_crystal_description columnar
_exptl_crystal_F_000 432.00
_exptl_crystal_size_max 0.210
_exptl_crystal_size_mid 0.200
_exptl_crystal_size_min 0.120
_refine_diff_density_max 0.32
_refine_diff_density_min -0.21
_refine_ls_extinction_method none
_refine_ls_goodness_of_fit_ref 1.821
_refine_ls_hydrogen_treatment constr
_refine_ls_number_parameters 262
_refine_ls_number_reflns 2128
_refine_ls_R_factor_all 0.1271
_refine_ls_R_factor_gt 0.0728
_refine_ls_shift/su_max 0.0008
_refine_ls_structure_factor_coef F
_refine_ls_weighting_details 'w = 1/[\s^2^(Fo) + 0.00022|Fo|^2^]'
_refine_ls_weighting_scheme calc
_refine_ls_wR_factor_all nan0x10000000
_refine_ls_wR_factor_ref 0.1030
_reflns_number_gt 2128
_reflns_number_total 3498
_reflns_threshold_expression F^2^>2.0\s(F^2^)
_cod_data_source_file ja075412nsi20070720_040556.cif
_cod_data_source_block Pablo_Mauleon_pa07060501_a
_cod_original_sg_symbol_H-M 'P -1 '
_cod_original_formula_sum 'C24 H32 O5 '
_cod_database_code 4110027

loop_
_symmetry_equiv_pos_as_xyz
x,y,z
-x,-y,-z

loop_
_atom_site_label
_atom_site_type_symbol
_atom_site_fract_x
_atom_site_fract_y
_atom_site_fract_z
_atom_site_U_iso_or_equiv
_atom_site_adp_type
_atom_site_occupancy
_atom_site_calc_flag
O1 O -1.1145(4) -0.1434(2) 0.0866(2) 0.0510(9) Uani 1.00 d
O2 O -0.8947(5) 0.2389(3) 0.3281(2) 0.076(1) Uani 1.00 d
O3 O -0.7033(4) 0.2751(3) 0.2315(2) 0.060(1) Uani 1.00 d
O4 O -0.4048(4) 0.0256(3) 0.2643(2) 0.068(1) Uani 1.00 d
O5 O -0.4567(4) 0.1647(3) 0.3850(2) 0.065(1) Uani 1.00 d
C1 C -0.8439(5) -0.1485(4) 0.1869(3) 0.046(1) Uani 1.00 d
C2 C -0.9302(5) -0.1303(4) 0.2738(3) 0.044(1) Uani 1.00 d
C3 C -0.7983(6) -0.0211(4) 0.3389(3) 0.057(1) Uani 1.00 d
C4 C -0.7112(5) 0.0688(4) 0.2785(3) 0.047(1) Uani 1.00 d
C5 C -0.7690(6) -0.0071(4) 0.1789(3) 0.053(1) Uani 1.00 d
C6 C -0.9709(5) -0.2238(4) 0.1027(3) 0.045(1) Uani 1.00 d
C7 C -0.8764(5) -0.2539(4) 0.0210(3) 0.045(1) Uani 1.00 d
C8 C -0.8548(6) -0.1639(4) -0.0365(3) 0.053(1) Uani 1.00 d
C9 C -0.7638(6) -0.1891(5) -0.1103(3) 0.060(2) Uani 1.00 d
C10 C -0.6922(6) -0.3057(5) -0.1271(3) 0.067(2) Uani 1.00 d
C11 C -0.7103(7) -0.3985(4) -0.0693(4) 0.067(2) Uani 1.00 d
C12 C -0.8022(6) -0.3732(4) 0.0030(4) 0.059(2) Uani 1.00 d
C13 C -1.2713(7) -0.2084(4) 0.0318(3) 0.066(2) Uani 1.00 d
C14 C -0.9621(6) -0.2543(4) 0.3127(3) 0.051(1) Uani 1.00 d
C15 C -1.1090(6) -0.3169(4) 0.3265(3) 0.057(2) Uani 1.00 d
C16 C -1.1163(7) -0.4385(4) 0.3706(4) 0.067(2) Uani 1.00 d
C17 C -1.2138(8) -0.4230(5) 0.4497(4) 0.086(2) Uani 1.00 d
C18 C -1.4033(7) -0.3848(6) 0.4259(4) 0.093(2) Uani 1.00 d
C19 C -1.3925(8) -0.2590(7) 0.3837(5) 0.108(3) Uani 1.00 d
C20 C -1.2962(8) -0.2811(6) 0.2973(5) 0.100(2) Uani 1.00 d
C21 C -0.7803(6) 0.2025(4) 0.2845(3) 0.050(1) Uani 1.00 d
C22 C -0.7717(7) 0.4009(5) 0.2235(4) 0.075(2) Uani 1.00 d
C23 C -0.5079(6) 0.0817(4) 0.3050(3) 0.049(1) Uani 1.00 d
C24 C -0.2660(7) 0.1828(5) 0.4233(4) 0.079(2) Uani 1.00 d
H1 H -0.7450 -0.1973 0.1972 0.0547 Uiso 1.00 calc
H2 H -1.0416 -0.0968 0.2606 0.0523 Uiso 1.00 calc
H3 H -0.8613 0.0295 0.3792 0.0680 Uiso 1.00 calc
H4 H -0.7082 -0.0596 0.3726 0.0680 Uiso 1.00 calc
H5 H -0.6689 -0.0099 0.1478 0.0638 Uiso 1.00 calc
H6 H -0.8589 0.0344 0.1474 0.0638 Uiso 1.00 calc
H7 H -1.0194 -0.3043 0.1164 0.0542 Uiso 1.00 calc
H8 H -0.9035 -0.0827 -0.0252 0.0641 Uiso 1.00 calc
H9 H -0.7516 -0.1258 -0.1485 0.0724 Uiso 1.00 calc
H10 H -0.6308 -0.3240 -0.1773 0.0800 Uiso 1.00 calc
H11 H -0.6590 -0.4788 -0.0801 0.0804 Uiso 1.00 calc
H12 H -0.8154 -0.4369 0.0408 0.0702 Uiso 1.00 calc
H13 H -1.3573 -0.1480 0.0251 0.0795 Uiso 1.00 calc
H14 H -1.2451 -0.2442 -0.0260 0.0795 Uiso 1.00 calc
H15 H -1.3179 -0.2773 0.0593 0.0795 Uiso 1.00 calc
H16 H -0.8568 -0.2933 0.3300 0.0615 Uiso 1.00 calc
H17 H -1.1753 -0.5109 0.3269 0.0808 Uiso 1.00 calc
H18 H -0.9974 -0.4551 0.3906 0.0808 Uiso 1.00 calc
H19 H -1.2221 -0.5038 0.4714 0.1030 Uiso 1.00 calc
H20 H -1.1479 -0.3564 0.4958 0.1030 Uiso 1.00 calc
H21 H -1.4740 -0.4542 0.3838 0.1113 Uiso 1.00 calc
H22 H -1.4560 -0.3690 0.4793 0.1113 Uiso 1.00 calc
H23 H -1.5100 -0.2374 0.3664 0.1299 Uiso 1.00 calc
H24 H -1.3266 -0.1888 0.4271 0.1299 Uiso 1.00 calc
H25 H -1.2884 -0.2029 0.2723 0.1197 Uiso 1.00 calc
H26 H -1.3620 -0.3505 0.2532 0.1197 Uiso 1.00 calc
H27 H -0.7553 0.4549 0.2816 0.0896 Uiso 1.00 calc
H28 H -0.7088 0.4435 0.1844 0.0896 Uiso 1.00 calc
H29 H -0.8956 0.3862 0.1992 0.0896 Uiso 1.00 calc
H30 H -0.2285 0.1008 0.4338 0.0944 Uiso 1.00 calc
H31 H -0.1987 0.2162 0.3821 0.0944 Uiso 1.00 calc
H32 H -0.2471 0.2431 0.4789 0.0944 Uiso 1.00 calc

loop_
_atom_site_aniso_label
_atom_site_aniso_U_11
_atom_site_aniso_U_22
_atom_site_aniso_U_33
_atom_site_aniso_U_12
_atom_site_aniso_U_13
_atom_site_aniso_U_23
O1 0.043(2) 0.051(2) 0.057(2) 0.004(1) 0.002(2) 0.011(2)
O2 0.067(2) 0.091(2) 0.078(3) 0.018(2) 0.033(2) 0.013(2)
O3 0.068(2) 0.054(2) 0.066(2) 0.013(2) 0.024(2) 0.016(2)
O4 0.061(2) 0.077(2) 0.071(3) 0.019(2) 0.026(2) 0.008(2)
O5 0.044(2) 0.085(2) 0.061(2) 0.007(1) 0.009(2) -0.001(2)
C1 0.046(3) 0.048(2) 0.050(3) 0.012(2) 0.017(2) 0.020(2)
C2 0.040(2) 0.054(2) 0.042(3) 0.008(2) 0.010(2) 0.020(2)
C3 0.055(3) 0.067(3) 0.048(3) 0.001(2) 0.014(2) 0.010(2)
C4 0.042(3) 0.059(3) 0.039(3) -0.002(2) 0.010(2) 0.009(2)
C5 0.055(3) 0.058(3) 0.049(3) -0.001(2) 0.017(2) 0.011(2)
C6 0.046(3) 0.037(2) 0.050(3) -0.001(2) 0.004(2) 0.009(2)
C7 0.043(2) 0.043(2) 0.047(3) -0.001(2) 0.006(2) 0.005(2)
C8 0.064(3) 0.053(3) 0.046(3) 0.009(2) 0.014(3) 0.010(2)
C9 0.065(3) 0.066(3) 0.052(3) 0.002(2) 0.012(3) 0.017(3)
C10 0.058(3) 0.085(4) 0.054(4) 0.003(3) 0.019(3) -0.005(3)
C11 0.063(3) 0.056(3) 0.082(4) 0.011(2) 0.023(3) -0.001(3)
C12 0.056(3) 0.055(3) 0.064(4) 0.002(2) 0.013(3) 0.012(3)
C13 0.058(3) 0.070(3) 0.066(4) 0.000(2) -0.002(3) 0.013(3)
C14 0.044(3) 0.061(3) 0.054(3) 0.017(2) 0.012(2) 0.020(2)
C15 0.048(3) 0.061(3) 0.071(4) 0.013(2) 0.020(3) 0.026(3)
C16 0.076(3) 0.066(3) 0.069(4) 0.014(2) 0.021(3) 0.030(3)
C17 0.108(5) 0.078(3) 0.086(5) 0.015(3) 0.036(4) 0.035(3)
C18 0.065(4) 0.108(4) 0.123(6) 0.002(3) 0.029(4) 0.062(4)
C19 0.066(4) 0.152(5) 0.149(6) 0.051(4) 0.059(4) 0.093(5)
C20 0.072(4) 0.117(5) 0.120(6) -0.001(3) 0.006(4) 0.065(4)
C21 0.042(3) 0.064(3) 0.045(3) 0.001(2) 0.013(3) 0.007(2)
C22 0.081(4) 0.071(3) 0.076(4) 0.019(3) 0.014(3) 0.015(3)
C23 0.055(3) 0.052(3) 0.045(3) 0.004(2) 0.015(3) 0.014(2)
C24 0.053(3) 0.098(4) 0.078(4) -0.002(3) 0.001(3) 0.008(3)

loop_
_atom_type_symbol
_atom_type_description
_atom_type_scat_dispersion_real
_atom_type_scat_dispersion_imag
_atom_type_scat_source
C C 0.003 0.002
;International Tables for Crystallography
(1992, Vol. C, Tables 4.2.6.8 and 6.1.1.1)
;
O O 0.011 0.006
;International Tables for Crystallography
(1992, Vol. C, Tables 4.2.6.8 and 6.1.1.1)
;
H H 0.000 0.000
;International Tables for Crystallography
(1992, Vol. C, Table 6.1.1.2)
;

loop_
_geom_angle_atom_site_label_1
_geom_angle_atom_site_label_2
_geom_angle_atom_site_label_3
_geom_angle
_geom_angle_publ_flag
C6 O1 C13 115.6(3) ?
C21 O3 C22 116.5(4) ?
C23 O5 C24 117.5(4) ?
C2 C1 C5 104.6(3) ?
C2 C1 C6 113.7(3) ?
C5 C1 C6 114.9(3) ?
C1 C2 C3 102.9(3) ?
C1 C2 C14 114.7(3) ?
C3 C2 C14 113.5(3) ?
C2 C3 C4 107.3(3) ?
C3 C4 C5 104.7(3) ?
C3 C4 C21 113.1(4) ?
C3 C4 C23 108.7(3) ?
C5 C4 C21 108.1(3) ?
C5 C4 C23 110.5(4) ?
C21 C4 C23 111.4(3) ?
C1 C5 C4 106.0(3) ?
O1 C6 C1 106.1(3) ?
O1 C6 C7 112.3(3) ?
C1 C6 C7 112.5(3) ?
C6 C7 C8 121.7(4) ?
C6 C7 C12 120.6(4) ?
C8 C7 C12 117.7(4) ?
C7 C8 C9 122.2(4) ?
C8 C9 C10 119.6(4) ?
C9 C10 C11 119.6(5) ?
C10 C11 C12 120.4(4) ?
C7 C12 C11 120.6(4) ?
C2 C14 C15 131.2(4) ?
C14 C15 C16 124.3(4) ?
C14 C15 C20 124.5(4) ?
C16 C15 C20 111.2(4) ?
C15 C16 C17 112.4(4) ?
C16 C17 C18 112.8(5) ?
C17 C18 C19 109.1(4) ?
C18 C19 C20 110.3(5) ?
C15 C20 C19 108.2(4) ?
O2 C21 O3 123.6(4) ?
O2 C21 C4 125.4(4) ?
O3 C21 C4 110.9(4) ?
O4 C23 O5 123.1(4) ?
O4 C23 C4 126.7(5) ?
O5 C23 C4 110.2(4) ?
C2 C1 H1 107.751 no
C5 C1 H1 107.744 no
C6 C1 H1 107.751 no
C1 C2 H2 108.471 no
C3 C2 H2 108.467 no
C14 C2 H2 108.473 no
C2 C3 H3 110.005 no
C2 C3 H4 110.007 no
C4 C3 H3 110.010 no
C4 C3 H4 110.014 no
H3 C3 H4 109.462 no
C1 C5 H5 110.337 no
C1 C5 H6 110.330 no
C4 C5 H5 110.341 no
C4 C5 H6 110.334 no
H5 C5 H6 109.459 no
O1 C6 H7 108.613 no
C1 C6 H7 108.610 no
C7 C6 H7 108.612 no
C7 C8 H8 118.919 no
C9 C8 H8 118.925 no
C8 C9 H9 120.220 no
C10 C9 H9 120.228 no
C9 C10 H10 120.214 no
C11 C10 H10 120.199 no
C10 C11 H11 119.822 no
C12 C11 H11 119.820 no
C7 C12 H12 119.701 no
C11 C12 H12 119.700 no
O1 C13 H13 109.481 no
O1 C13 H14 109.479 no
O1 C13 H15 109.472 no
H13 C13 H14 109.472 no
H13 C13 H15 109.463 no
H14 C13 H15 109.461 no
C2 C14 H16 114.402 no
C15 C14 H16 114.401 no
C15 C16 H17 108.733 no
C15 C16 H18 108.738 no
C17 C16 H17 108.725 no
C17 C16 H18 108.737 no
H17 C16 H18 109.460 no
C16 C17 H19 108.642 no
C16 C17 H20 108.638 no
C18 C17 H19 108.651 no
C18 C17 H20 108.651 no
H19 C17 H20 109.458 no
C17 C18 H21 109.558 no
C17 C18 H22 109.558 no
C19 C18 H21 109.567 no
C19 C18 H22 109.568 no
H21 C18 H22 109.462 no
C18 C19 H23 109.256 no
C18 C19 H24 109.265 no
C20 C19 H23 109.256 no
C20 C19 H24 109.262 no
H23 C19 H24 109.455 no
C15 C20 H25 109.781 no
C15 C20 H26 109.780 no
C19 C20 H25 109.784 no
C19 C20 H26 109.781 no
H25 C20 H26 109.459 no
O3 C22 H27 109.474 no
O3 C22 H28 109.477 no
O3 C22 H29 109.473 no
H27 C22 H28 109.468 no
H27 C22 H29 109.465 no
H28 C22 H29 109.470 no
O5 C24 H30 109.462 no
O5 C24 H31 109.475 no
O5 C24 H32 109.472 no
H30 C24 H31 109.471 no
H30 C24 H32 109.463 no
H31 C24 H32 109.484 no

loop_
_geom_bond_atom_site_label_1
_geom_bond_atom_site_label_2
_geom_bond_distance
_geom_bond_publ_flag
O1 C6 1.446(5) yes
O1 C13 1.401(5) yes
O2 C21 1.214(5) yes
O3 C21 1.344(5) yes
O3 C22 1.463(5) yes
O4 C23 1.197(5) yes
O5 C23 1.354(5) yes
O5 C24 1.467(5) yes
C1 C2 1.544(6) yes
C1 C5 1.557(5) yes
C1 C6 1.539(6) yes
C2 C3 1.557(6) yes
C2 C14 1.514(6) yes
C3 C4 1.577(6) yes
C4 C5 1.569(6) yes
C4 C21 1.520(6) yes
C4 C23 1.528(6) yes
C6 C7 1.522(6) yes
C7 C8 1.390(6) yes
C7 C12 1.406(6) yes
C8 C9 1.398(6) yes
C9 C10 1.370(7) yes
C10 C11 1.413(7) yes
C11 C12 1.383(7) yes
C14 C15 1.303(6) yes
C15 C16 1.520(6) yes
C15 C20 1.522(7) yes
C16 C17 1.491(7) yes
C17 C18 1.534(8) yes
C18 C19 1.545(7) yes
C19 C20 1.584(9) yes
C1 H1 0.950 no
C2 H2 0.950 no
C3 H3 0.950 no
C3 H4 0.950 no
C5 H5 0.950 no
C5 H6 0.950 no
C6 H7 0.950 no
C8 H8 0.950 no
C9 H9 0.950 no
C10 H10 0.950 no
C11 H11 0.950 no
C12 H12 0.950 no
C13 H13 0.950 no
C13 H14 0.950 no
C13 H15 0.950 no
C14 H16 0.950 no
C16 H17 0.950 no
C16 H18 0.950 no
C17 H19 0.950 no
C17 H20 0.950 no
C18 H21 0.950 no
C18 H22 0.950 no
C19 H23 0.950 no
C19 H24 0.950 no
C20 H25 0.950 no
C20 H26 0.950 no
C22 H27 0.950 no
C22 H28 0.950 no
C22 H29 0.950 no
C24 H30 0.950 no
C24 H31 0.950 no
C24 H32 0.950 no

loop_
_geom_contact_atom_site_label_1
_geom_contact_atom_site_label_2
_geom_contact_distance
_geom_contact_site_symmetry_2
O1 C8 3.415(5) 2_355
O2 C24 3.395(7) 1_455
O2 C17 3.541(7) 2_356
O4 C9 3.424(6) 2_455
O4 C20 3.450(6) 1_655

loop_
_geom_torsion_atom_site_label_1
_geom_torsion_atom_site_label_2
_geom_torsion_atom_site_label_3
_geom_torsion_atom_site_label_4
_geom_torsion
_geom_torsion_site_symmetry_1
_geom_torsion_site_symmetry_2
_geom_torsion_site_symmetry_3
_geom_torsion_site_symmetry_4
_geom_torsion_publ_flag
O1 C6 C1 C2 63.5(4) 1_555 1_555 1_555 1_555 yes
O1 C6 C1 C5 -57.1(4) 1_555 1_555 1_555 1_555 yes
O1 C6 C7 C8 33.9(5) 1_555 1_555 1_555 1_555 yes
O1 C6 C7 C12 -148.3(4) 1_555 1_555 1_555 1_555 yes
O2 C21 O3 C22 -3.7(7) 1_555 1_555 1_555 1_555 yes
O2 C21 C4 C3 -2.2(6) 1_555 1_555 1_555 1_555 yes
O2 C21 C4 C5 113.3(5) 1_555 1_555 1_555 1_555 yes
O2 C21 C4 C23 -125.0(5) 1_555 1_555 1_555 1_555 yes
O3 C21 C4 C3 -179.6(3) 1_555 1_555 1_555 1_555 yes
O3 C21 C4 C5 -64.0(4) 1_555 1_555 1_555 1_555 yes
O3 C21 C4 C23 57.6(5) 1_555 1_555 1_555 1_555 yes
O4 C23 O5 C24 -1.4(6) 1_555 1_555 1_555 1_555 yes
O4 C23 C4 C3 102.6(5) 1_555 1_555 1_555 1_555 yes
O4 C23 C4 C5 -11.8(6) 1_555 1_555 1_555 1_555 yes
O4 C23 C4 C21 -132.1(5) 1_555 1_555 1_555 1_555 yes
O5 C23 C4 C3 -75.3(4) 1_555 1_555 1_555 1_555 yes
O5 C23 C4 C5 170.3(3) 1_555 1_555 1_555 1_555 yes
O5 C23 C4 C21 50.0(4) 1_555 1_555 1_555 1_555 yes
C1 C2 C3 C4 30.1(4) 1_555 1_555 1_555 1_555 yes
C1 C2 C14 C15 -119.3(6) 1_555 1_555 1_555 1_555 yes
C1 C5 C4 C3 -13.5(4) 1_555 1_555 1_555 1_555 yes
C1 C5 C4 C21 -134.4(3) 1_555 1_555 1_555 1_555 yes
C1 C5 C4 C23 103.4(4) 1_555 1_555 1_555 1_555 yes
C1 C6 O1 C13 -161.1(3) 1_555 1_555 1_555 1_555 yes
C1 C6 C7 C8 -85.7(4) 1_555 1_555 1_555 1_555 yes
C1 C6 C7 C12 92.1(4) 1_555 1_555 1_555 1_555 yes
C2 C1 C5 C4 32.6(4) 1_555 1_555 1_555 1_555 yes
C2 C1 C6 C7 -173.3(3) 1_555 1_555 1_555 1_555 yes
C2 C3 C4 C5 -10.3(4) 1_555 1_555 1_555 1_555 yes
C2 C3 C4 C21 107.3(4) 1_555 1_555 1_555 1_555 yes
C2 C3 C4 C23 -128.4(4) 1_555 1_555 1_555 1_555 yes
C2 C14 C15 C16 -177.2(4) 1_555 1_555 1_555 1_555 yes
C2 C14 C15 C20 5.4(9) 1_555 1_555 1_555 1_555 yes
C3 C2 C1 C5 -38.3(4) 1_555 1_555 1_555 1_555 yes
C3 C2 C1 C6 -164.4(3) 1_555 1_555 1_555 1_555 yes
C3 C2 C14 C15 122.8(6) 1_555 1_555 1_555 1_555 yes
C4 C3 C2 C14 154.7(3) 1_555 1_555 1_555 1_555 yes
C4 C5 C1 C6 158.0(3) 1_555 1_555 1_555 1_555 yes
C4 C21 O3 C22 173.7(3) 1_555 1_555 1_555 1_555 yes
C4 C23 O5 C24 176.6(3) 1_555 1_555 1_555 1_555 yes
C5 C1 C2 C14 -162.0(4) 1_555 1_555 1_555 1_555 yes
C5 C1 C6 C7 66.1(4) 1_555 1_555 1_555 1_555 yes
C6 C1 C2 C14 71.8(4) 1_555 1_555 1_555 1_555 yes
C6 C7 C8 C9 178.1(4) 1_555 1_555 1_555 1_555 yes
C6 C7 C12 C11 -177.5(4) 1_555 1_555 1_555 1_555 yes
C7 C6 O1 C13 75.6(4) 1_555 1_555 1_555 1_555 yes
C7 C8 C9 C10 -0.3(7) 1_555 1_555 1_555 1_555 yes
C7 C12 C11 C10 -1.1(7) 1_555 1_555 1_555 1_555 yes
C8 C7 C12 C11 0.4(7) 1_555 1_555 1_555 1_555 yes
C8 C9 C10 C11 -0.4(7) 1_555 1_555 1_555 1_555 yes
C9 C8 C7 C12 0.3(6) 1_555 1_555 1_555 1_555 yes
C9 C10 C11 C12 1.1(7) 1_555 1_555 1_555 1_555 yes
C14 C15 C16 C17 125.6(6) 1_555 1_555 1_555 1_555 yes
C14 C15 C20 C19 -124.6(6) 1_555 1_555 1_555 1_555 yes
C15 C16 C17 C18 55.0(6) 1_555 1_555 1_555 1_555 yes
C15 C20 C19 C18 -59.3(6) 1_555 1_555 1_555 1_555 yes
C16 C15 C20 C19 57.7(6) 1_555 1_555 1_555 1_555 yes
C16 C17 C18 C19 -55.2(7) 1_555 1_555 1_555 1_555 yes
C17 C16 C15 C20 -56.7(6) 1_555 1_555 1_555 1_555 yes
C17 C18 C19 C20 57.3(7) 1_555 1_555 1_555 1_555 yes
